data_4108334
loop_
_publ_author_name
'Ling Li'
'William W. Brennessel'
'William D. Jones'

_publ_contact_author_address 'Department of Chemistry, University of Rochester, Rochester, New York 14627'
_publ_contact_author_email jones@chem.rochester.edu
_publ_contact_author_name 'William D. Jones'
_publ_section_title
;
 An Efficient Low-Temperature Route to Polycyclic Isoquinoline Salt
 Synthesis via C-H Activation with [Cp*MCl2]2 (M = Rh, Ir)
;
_journal_name_full 'Journal of the American Chemical Society'
_journal_page_first 12414
_journal_page_last 12419
_journal_paper_doi 10.1021/ja802415h
_journal_volume 130
_journal_year 2008
_chemical_formula_moiety 'C29 H29 Cl Ir N O4, C H2 Cl2'
_chemical_formula_sum 'C30 H31 Cl3 Ir N O4'
_chemical_formula_weight 768.11
_chemical_name_common jonll50
_chemical_name_systematic
;
  ?
;
_space_group_IT_number 14
_symmetry_cell_setting monoclinic
_symmetry_space_group_name_Hall '-P 2ybc'
_symmetry_space_group_name_H-M 'P 1 21/c 1'
_atom_sites_solution_hydrogens geom
_atom_sites_solution_primary direct
_atom_sites_solution_secondary difmap
_audit_creation_method SHELXL-97
_cell_angle_alpha 90.00
_cell_angle_beta 90.469(3)
_cell_angle_gamma 90.00
_cell_formula_units_Z 4
_cell_length_a 9.7806(19)
_cell_length_b 10.864(2)
_cell_length_c 27.439(5)
_cell_measurement_reflns_used 4070
_cell_measurement_temperature 100.0(1)
_cell_measurement_theta_max 32.36
_cell_measurement_theta_min 2.55
_cell_volume 2915.5(9)
_computing_cell_refinement 'SAINT (Bruker, 2007)'
_computing_data_collection 'APEX2 (Bruker, 2007)'
_computing_data_reduction 'SAINT (Bruker, 2007)'
_computing_molecular_graphics 'SHELXTL (Sheldrick, 2008)'
_computing_publication_material 'SHELXTL (Sheldrick, 2008)'
_computing_structure_refinement 'SHELXL-97 (Sheldrick, 2008)'
_computing_structure_solution 'SIR97 (Altomare et al., 1999)'
_diffrn_ambient_temperature 100.0(1)
_diffrn_measured_fraction_theta_full 0.994
_diffrn_measured_fraction_theta_max 0.994
_diffrn_measurement_device_type 'Bruker SMART APEX II CCD Platform'
_diffrn_measurement_method 'area detector, \w scans per \f'
_diffrn_radiation_monochromator graphite
_diffrn_radiation_source 'fine-focus sealed tube'
_diffrn_radiation_type MoK\a
_diffrn_radiation_wavelength 0.71073
_diffrn_reflns_av_R_equivalents 0.0678
_diffrn_reflns_av_sigmaI/netI 0.0694
_diffrn_reflns_limit_h_max 14
_diffrn_reflns_limit_h_min -14
_diffrn_reflns_limit_k_max 16
_diffrn_reflns_limit_k_min -16
_diffrn_reflns_limit_l_max 40
_diffrn_reflns_limit_l_min -40
_diffrn_reflns_number 38017
_diffrn_reflns_theta_full 32.30
_diffrn_reflns_theta_max 32.30
_diffrn_reflns_theta_min 1.48
_exptl_absorpt_coefficient_mu 4.891
_exptl_absorpt_correction_T_max 0.9085
_exptl_absorpt_correction_T_min 0.5914
_exptl_absorpt_correction_type multi-scan
_exptl_absorpt_process_details 'SADABS (Sheldrick, 2007)'
_exptl_crystal_colour yellow
_exptl_crystal_density_diffrn 1.750
_exptl_crystal_description plate
_exptl_crystal_F_000 1512
_exptl_crystal_size_max 0.12
_exptl_crystal_size_mid 0.10
_exptl_crystal_size_min 0.02
_refine_diff_density_max 2.198
_refine_diff_density_min -1.364
_refine_diff_density_rms 0.192
_refine_ls_extinction_method none
_refine_ls_goodness_of_fit_ref 1.009
_refine_ls_hydrogen_treatment constr
_refine_ls_matrix_type full
_refine_ls_number_parameters 359
_refine_ls_number_reflns 10314
_refine_ls_number_restraints 0
_refine_ls_restrained_S_all 1.009
_refine_ls_R_factor_all 0.0709
_refine_ls_R_factor_gt 0.0396
_refine_ls_shift/su_max 0.001
_refine_ls_shift/su_mean 0.000
_refine_ls_structure_factor_coef Fsqd
_refine_ls_weighting_details 'calc w=1/[\s^2^(Fo^2^)+(0.0308P)^2^+2.2787P] where P=(Fo^2^+2Fc^2^)/3'
_refine_ls_weighting_scheme calc
_refine_ls_wR_factor_gt 0.0715
_refine_ls_wR_factor_ref 0.0835
_reflns_number_gt 7388
_reflns_number_total 10314
_reflns_threshold_expression >2sigma(I)
_cod_data_source_file ja802415h_si_002_12.cif
_cod_data_source_block jonll50=3'c
_cod_original_cell_volume 2915.6(10)
_cod_database_code 4108334

loop_
_symmetry_equiv_pos_as_xyz
'x, y, z'
'-x, y+1/2, -z+1/2'
'-x, -y, -z'
'x, -y-1/2, z-1/2'

loop_
_atom_site_label
_atom_site_type_symbol
_atom_site_fract_x
_atom_site_fract_y
_atom_site_fract_z
_atom_site_U_iso_or_equiv
_atom_site_adp_type
_atom_site_occupancy
_atom_site_symmetry_multiplicity
_atom_site_calc_flag
_atom_site_refinement_flags
Ir1 Ir 0.767927(15) 0.078764(14) 0.119805(5) 0.01405(4) Uani 1 1 d .
Cl1 Cl 0.85072(10) 0.26932(9) 0.08461(4) 0.0199(2) Uani 1 1 d .
N1 N 0.8469(3) -0.0206(3) 0.05903(12) 0.0150(7) Uani 1 1 d .
C1 C 0.9565(4) 0.0645(4) 0.15047(14) 0.0173(8) Uani 1 1 d .
C2 C 1.0164(4) 0.1821(4) 0.16953(15) 0.0179(8) Uani 1 1 d .
O1 O 0.9644(3) 0.2452(3) 0.20046(10) 0.0216(6) Uani 1 1 d .
O2 O 1.1368(3) 0.2121(3) 0.14848(10) 0.0187(6) Uani 1 1 d .
C3 C 1.1963(5) 0.3245(4) 0.16788(18) 0.0277(10) Uani 1 1 d .
H3A H 1.2817 0.3424 0.1509 0.042 Uiso 1 1 calc R
H3B H 1.2152 0.3141 0.2028 0.042 Uiso 1 1 calc R
H3C H 1.1321 0.3928 0.1631 0.042 Uiso 1 1 calc R
C4 C 1.0269(4) -0.0414(4) 0.15507(14) 0.0166(8) Uani 1 1 d .
C5 C 1.1707(4) -0.0424(4) 0.17411(14) 0.0167(8) Uani 1 1 d .
O3 O 1.1857(3) 0.0211(3) 0.21594(10) 0.0175(6) Uani 1 1 d .
O4 O 1.2651(3) -0.0938(3) 0.15438(11) 0.0251(7) Uani 1 1 d .
C6 C 1.3244(4) 0.0415(4) 0.23170(16) 0.0221(9) Uani 1 1 d .
H6A H 1.3247 0.0791 0.2642 0.033 Uiso 1 1 calc R
H6B H 1.3699 0.0967 0.2087 0.033 Uiso 1 1 calc R
H6C H 1.3731 -0.0372 0.2330 0.033 Uiso 1 1 calc R
C7 C 0.9722(4) -0.1667(4) 0.14622(14) 0.0156(8) Uani 1 1 d .
C8 C 0.9915(4) -0.2468(4) 0.18505(14) 0.0184(8) Uani 1 1 d .
H8A H 1.0312 -0.2155 0.2142 0.022 Uiso 1 1 calc R
C9 C 0.9556(4) -0.3708(4) 0.18338(15) 0.0189(8) Uani 1 1 d .
H9A H 0.9625 -0.4207 0.2117 0.023 Uiso 1 1 calc R
C10 C 0.9104(4) -0.4195(4) 0.14027(15) 0.0212(8) Uani 1 1 d .
H10A H 0.8898 -0.5048 0.1383 0.025 Uiso 1 1 calc R
C11 C 0.8941(4) -0.3448(4) 0.09897(15) 0.0188(8) Uani 1 1 d .
C12 C 0.9132(4) -0.2148(4) 0.10182(14) 0.0160(8) Uani 1 1 d .
C13 C 0.8781(4) -0.1436(4) 0.05791(14) 0.0153(8) Uani 1 1 d .
C14 C 0.8684(4) -0.2075(4) 0.01252(14) 0.0164(8) Uani 1 1 d .
C15 C 0.8513(4) -0.1415(4) -0.03074(14) 0.0189(8) Uani 1 1 d .
H15A H 0.8522 -0.1832 -0.0612 0.023 Uiso 1 1 calc R
C16 C 0.8329(4) -0.0163(4) -0.02929(15) 0.0185(8) Uani 1 1 d .
H16A H 0.8246 0.0309 -0.0583 0.022 Uiso 1 1 calc R
C17 C 0.8271(4) 0.0390(4) 0.01686(15) 0.0169(8) Uani 1 1 d .
H17A H 0.8077 0.1246 0.0183 0.020 Uiso 1 1 calc R
C18 C 0.8655(5) -0.3392(4) 0.01149(16) 0.0248(9) Uani 1 1 d .
H18A H 0.8624 -0.3809 -0.0189 0.030 Uiso 1 1 calc R
C19 C 0.8671(5) -0.4043(4) 0.05302(16) 0.0246(9) Uani 1 1 d .
H19A H 0.8503 -0.4904 0.0521 0.030 Uiso 1 1 calc R
C20 C 0.6251(4) -0.0409(4) 0.15661(15) 0.0194(9) Uani 1 1 d .
C21 C 0.6513(4) 0.0662(4) 0.18620(14) 0.0202(8) Uani 1 1 d .
C22 C 0.6099(4) 0.1731(4) 0.15935(15) 0.0194(8) Uani 1 1 d .
C23 C 0.5484(4) 0.1311(4) 0.11329(15) 0.0200(9) Uani 1 1 d .
C24 C 0.5579(4) 0.0029(4) 0.11184(15) 0.0194(8) Uani 1 1 d .
C25 C 0.6305(4) -0.1713(4) 0.17296(17) 0.0245(10) Uani 1 1 d .
H25A H 0.5405 -0.1961 0.1850 0.037 Uiso 1 1 calc R
H25B H 0.6986 -0.1798 0.1992 0.037 Uiso 1 1 calc R
H25C H 0.6559 -0.2240 0.1455 0.037 Uiso 1 1 calc R
C26 C 0.7085(5) 0.0645(5) 0.23673(15) 0.0274(10) Uani 1 1 d .
H26A H 0.6351 0.0474 0.2599 0.041 Uiso 1 1 calc R
H26B H 0.7495 0.1447 0.2442 0.041 Uiso 1 1 calc R
H26C H 0.7786 0.0003 0.2393 0.041 Uiso 1 1 calc R
C27 C 0.6176(5) 0.3022(4) 0.17712(17) 0.0270(10) Uani 1 1 d .
H27A H 0.5367 0.3208 0.1966 0.040 Uiso 1 1 calc R
H27B H 0.6212 0.3584 0.1492 0.040 Uiso 1 1 calc R
H27C H 0.7001 0.3127 0.1972 0.040 Uiso 1 1 calc R
C28 C 0.4912(5) 0.2156(4) 0.07501(17) 0.0258(10) Uani 1 1 d .
H28A H 0.4023 0.2470 0.0855 0.039 Uiso 1 1 calc R
H28B H 0.4799 0.1704 0.0443 0.039 Uiso 1 1 calc R
H28C H 0.5542 0.2846 0.0701 0.039 Uiso 1 1 calc R
C29 C 0.5130(4) -0.0803(5) 0.07124(15) 0.0239(9) Uani 1 1 d .
H29A H 0.4227 -0.1144 0.0786 0.036 Uiso 1 1 calc R
H29B H 0.5789 -0.1477 0.0678 0.036 Uiso 1 1 calc R
H29C H 0.5080 -0.0335 0.0408 0.036 Uiso 1 1 calc R
C30 C 0.2678(5) 0.6364(5) 0.10146(19) 0.0361(12) Uani 1 1 d .
H30A H 0.2607 0.7169 0.1182 0.043 Uiso 1 1 calc R
H30B H 0.1920 0.5837 0.1130 0.043 Uiso 1 1 calc R
Cl2 Cl 0.25045(15) 0.65872(13) 0.03774(5) 0.0394(3) Uani 1 1 d .
Cl3 Cl 0.42431(14) 0.56740(13) 0.11704(6) 0.0454(3) Uani 1 1 d .

loop_
_atom_site_aniso_label
_atom_site_aniso_U_11
_atom_site_aniso_U_22
_atom_site_aniso_U_33
_atom_site_aniso_U_23
_atom_site_aniso_U_13
_atom_site_aniso_U_12
Ir1 0.01240(6) 0.01596(7) 0.01376(7) -0.00082(7) -0.00114(4) 0.00015(7)
Cl1 0.0224(5) 0.0165(5) 0.0209(5) 0.0016(4) -0.0021(4) -0.0011(4)
N1 0.0119(15) 0.0182(17) 0.0149(16) 0.0010(13) -0.0023(12) -0.0013(13)
C1 0.0171(18) 0.023(2) 0.0123(17) -0.0007(16) 0.0004(13) 0.0011(16)
C2 0.0152(19) 0.023(2) 0.0159(19) 0.0031(16) -0.0018(15) 0.0004(16)
O1 0.0206(14) 0.0261(17) 0.0180(14) -0.0060(13) -0.0010(12) 0.0010(13)
O2 0.0176(14) 0.0185(15) 0.0200(14) -0.0031(12) -0.0009(11) -0.0037(11)
C3 0.022(2) 0.026(2) 0.034(3) -0.006(2) 0.0004(19) -0.0082(19)
C4 0.0152(18) 0.022(2) 0.0125(18) 0.0003(15) -0.0003(14) 0.0011(15)
C5 0.0161(19) 0.019(2) 0.0153(18) 0.0000(15) -0.0016(14) -0.0012(15)
O3 0.0118(13) 0.0259(16) 0.0149(13) -0.0038(12) -0.0026(10) -0.0008(11)
O4 0.0152(14) 0.0329(19) 0.0272(16) -0.0092(14) -0.0004(12) 0.0039(13)
C6 0.0155(19) 0.028(2) 0.022(2) -0.0007(17) -0.0053(16) -0.0013(17)
C7 0.0134(18) 0.020(2) 0.0134(18) -0.0008(15) 0.0010(14) 0.0001(15)
C8 0.0168(18) 0.022(2) 0.0164(18) -0.0008(16) 0.0001(15) 0.0035(16)
C9 0.0163(19) 0.022(2) 0.019(2) 0.0082(17) 0.0039(15) 0.0002(16)
C10 0.0181(18) 0.020(2) 0.026(2) 0.0061(19) 0.0007(15) 0.0012(18)
C11 0.0162(19) 0.018(2) 0.022(2) 0.0003(16) -0.0033(16) 0.0008(16)
C12 0.0119(17) 0.019(2) 0.0170(18) -0.0003(15) 0.0021(14) 0.0008(15)
C13 0.0128(18) 0.017(2) 0.0166(19) 0.0002(15) 0.0005(14) 0.0010(15)
C14 0.0106(17) 0.022(2) 0.0171(18) -0.0030(15) -0.0005(14) -0.0020(15)
C15 0.0162(19) 0.029(2) 0.0110(18) -0.0026(16) -0.0023(14) -0.0004(17)
C16 0.0162(19) 0.025(2) 0.0139(19) 0.0024(16) -0.0011(15) -0.0004(16)
C17 0.0120(18) 0.0182(19) 0.021(2) -0.0007(15) 0.0011(15) 0.0006(15)
C18 0.028(2) 0.023(2) 0.023(2) -0.0079(18) -0.0015(18) -0.0035(19)
C19 0.030(2) 0.017(2) 0.027(2) -0.0023(18) -0.0040(18) -0.0025(18)
C20 0.0139(18) 0.026(2) 0.018(2) -0.0016(16) 0.0031(15) -0.0015(16)
C21 0.0157(18) 0.029(2) 0.0158(18) 0.0007(18) 0.0006(14) 0.0001(17)
C22 0.0149(19) 0.027(2) 0.0161(19) -0.0041(17) 0.0006(15) 0.0018(17)
C23 0.0123(18) 0.026(2) 0.022(2) -0.0041(17) -0.0021(15) 0.0016(16)
C24 0.0132(18) 0.025(2) 0.020(2) -0.0042(17) 0.0028(15) -0.0015(16)
C25 0.017(2) 0.024(2) 0.033(3) 0.0057(19) 0.0045(18) -0.0031(18)
C26 0.022(2) 0.042(3) 0.018(2) 0.003(2) -0.0004(16) -0.004(2)
C27 0.027(2) 0.024(2) 0.030(2) -0.0086(19) 0.0035(19) 0.0027(19)
C28 0.020(2) 0.028(3) 0.029(2) -0.002(2) -0.0063(18) 0.0048(18)
C29 0.0166(19) 0.030(2) 0.025(2) -0.005(2) -0.0009(15) -0.006(2)
C30 0.041(3) 0.030(3) 0.038(3) -0.001(2) 0.004(2) 0.006(2)
Cl2 0.0494(8) 0.0328(7) 0.0359(7) 0.0029(5) -0.0076(6) -0.0051(6)
Cl3 0.0383(7) 0.0366(8) 0.0611(9) 0.0076(7) -0.0116(6) -0.0002(6)

loop_
_atom_type_symbol
_atom_type_description
_atom_type_scat_dispersion_real
_atom_type_scat_dispersion_imag
_atom_type_scat_source
C C 0.0033 0.0016 'International Tables Vol C Tables 4.2.6.8 and 6.1.1.4'
H H 0.0000 0.0000 'International Tables Vol C Tables 4.2.6.8 and 6.1.1.4'
N N 0.0061 0.0033 'International Tables Vol C Tables 4.2.6.8 and 6.1.1.4'
O O 0.0106 0.0060 'International Tables Vol C Tables 4.2.6.8 and 6.1.1.4'
Cl Cl 0.1484 0.1585 'International Tables Vol C Tables 4.2.6.8 and 6.1.1.4'
Ir Ir -1.4442 7.9887 'International Tables Vol C Tables 4.2.6.8 and 6.1.1.4'

loop_
_geom_angle_atom_site_label_1
_geom_angle_atom_site_label_2
_geom_angle_atom_site_label_3
_geom_angle
C1 Ir1 N1 87.24(14)
C1 Ir1 C22 118.78(15)
N1 Ir1 C22 153.99(14)
C1 Ir1 C21 97.48(15)
N1 Ir1 C21 145.34(15)
C22 Ir1 C21 38.74(16)
C1 Ir1 C20 110.43(16)
N1 Ir1 C20 107.42(14)
C22 Ir1 C20 65.31(17)
C21 Ir1 C20 38.90(16)
C1 Ir1 C24 148.17(17)
N1 Ir1 C24 94.33(14)
C22 Ir1 C24 63.88(16)
C21 Ir1 C24 64.25(15)
C20 Ir1 C24 39.06(16)
C1 Ir1 C23 157.88(16)
N1 Ir1 C23 114.88(14)
C22 Ir1 C23 39.10(15)
C21 Ir1 C23 64.44(15)
C20 Ir1 C23 64.22(16)
C24 Ir1 C23 36.58(16)
C1 Ir1 Cl1 85.69(12)
N1 Ir1 Cl1 89.80(9)
C22 Ir1 Cl1 92.17(12)
C21 Ir1 Cl1 124.72(13)
C20 Ir1 Cl1 156.49(12)
C24 Ir1 Cl1 126.06(12)
C23 Ir1 Cl1 94.31(12)
C17 N1 C13 118.9(4)
C17 N1 Ir1 112.3(3)
C13 N1 Ir1 126.3(3)
C4 C1 C2 119.9(4)
C4 C1 Ir1 124.6(3)
C2 C1 Ir1 115.6(3)
O1 C2 O2 122.4(4)
O1 C2 C1 124.3(4)
O2 C2 C1 113.3(3)
C2 O2 C3 113.1(3)
O2 C3 H3A 109.5
O2 C3 H3B 109.5
H3A C3 H3B 109.5
O2 C3 H3C 109.5
H3A C3 H3C 109.5
H3B C3 H3C 109.5
C1 C4 C7 125.9(4)
C1 C4 C5 121.1(4)
C7 C4 C5 112.8(3)
O4 C5 O3 122.6(4)
O4 C5 C4 124.4(4)
O3 C5 C4 113.0(3)
C5 O3 C6 115.6(3)
O3 C6 H6A 109.5
O3 C6 H6B 109.5
H6A C6 H6B 109.5
O3 C6 H6C 109.5
H6A C6 H6C 109.5
H6B C6 H6C 109.5
C8 C7 C12 118.2(4)
C8 C7 C4 113.8(3)
C12 C7 C4 127.8(4)
C7 C8 C9 123.3(4)
C7 C8 H8A 118.4
C9 C8 H8A 118.4
C10 C9 C8 118.9(4)
C10 C9 H9A 120.6
C8 C9 H9A 120.6
C9 C10 C11 120.7(4)
C9 C10 H10A 119.7
C11 C10 H10A 119.7
C10 C11 C12 121.0(4)
C10 C11 C19 117.8(4)
C12 C11 C19 121.0(4)
C11 C12 C7 117.2(4)
C11 C12 C13 116.5(4)
C7 C12 C13 126.2(4)
N1 C13 C14 118.7(4)
N1 C13 C12 123.0(4)
C14 C13 C12 118.2(4)
C15 C14 C13 119.9(4)
C15 C14 C18 119.6(4)
C13 C14 C18 120.3(4)
C16 C15 C14 119.9(4)
C16 C15 H15A 120.0
C14 C15 H15A 120.0
C15 C16 C17 117.2(4)
C15 C16 H16A 121.4
C17 C16 H16A 121.4
N1 C17 C16 124.5(4)
N1 C17 H17A 117.8
C16 C17 H17A 117.8
C19 C18 C14 120.7(4)
C19 C18 H18A 119.7
C14 C18 H18A 119.7
C18 C19 C11 120.6(4)
C18 C19 H19A 119.7
C11 C19 H19A 119.7
C21 C20 C24 106.6(4)
C21 C20 C25 126.4(4)
C24 C20 C25 125.2(4)
C21 C20 Ir1 70.4(2)
C24 C20 Ir1 72.6(2)
C25 C20 Ir1 133.7(3)
C22 C21 C20 108.5(3)
C22 C21 C26 126.2(4)
C20 C21 C26 125.3(4)
C22 C21 Ir1 70.4(2)
C20 C21 Ir1 70.7(2)
C26 C21 Ir1 126.0(3)
C21 C22 C23 107.6(4)
C21 C22 C27 125.7(4)
C23 C22 C27 126.5(4)
C21 C22 Ir1 70.9(2)
C23 C22 Ir1 73.1(2)
C27 C22 Ir1 125.4(3)
C24 C23 C22 107.9(4)
C24 C23 C28 128.0(4)
C22 C23 C28 124.1(4)
C24 C23 Ir1 71.5(2)
C22 C23 Ir1 67.8(2)
C28 C23 Ir1 124.5(3)
C23 C24 C20 109.2(4)
C23 C24 C29 127.2(4)
C20 C24 C29 123.6(4)
C23 C24 Ir1 71.9(2)
C20 C24 Ir1 68.3(2)
C29 C24 Ir1 124.2(3)
C20 C25 H25A 109.5
C20 C25 H25B 109.5
H25A C25 H25B 109.5
C20 C25 H25C 109.5
H25A C25 H25C 109.5
H25B C25 H25C 109.5
C21 C26 H26A 109.5
C21 C26 H26B 109.5
H26A C26 H26B 109.5
C21 C26 H26C 109.5
H26A C26 H26C 109.5
H26B C26 H26C 109.5
C22 C27 H27A 109.5
C22 C27 H27B 109.5
H27A C27 H27B 109.5
C22 C27 H27C 109.5
H27A C27 H27C 109.5
H27B C27 H27C 109.5
C23 C28 H28A 109.5
C23 C28 H28B 109.5
H28A C28 H28B 109.5
C23 C28 H28C 109.5
H28A C28 H28C 109.5
H28B C28 H28C 109.5
C24 C29 H29A 109.5
C24 C29 H29B 109.5
H29A C29 H29B 109.5
C24 C29 H29C 109.5
H29A C29 H29C 109.5
H29B C29 H29C 109.5
Cl3 C30 Cl2 112.0(3)
Cl3 C30 H30A 109.2
Cl2 C30 H30A 109.2
Cl3 C30 H30B 109.2
Cl2 C30 H30B 109.2
H30A C30 H30B 107.9

loop_
_geom_bond_atom_site_label_1
_geom_bond_atom_site_label_2
_geom_bond_distance
Ir1 C1 2.027(4)
Ir1 N1 2.136(3)
Ir1 C22 2.155(4)
Ir1 C21 2.162(4)
Ir1 C20 2.165(4)
Ir1 C24 2.223(4)
Ir1 C23 2.227(4)
Ir1 Cl1 2.4263(11)
N1 C17 1.339(5)
N1 C13 1.371(5)
C1 C4 1.346(6)
C1 C2 1.498(6)
C2 O1 1.207(5)
C2 O2 1.356(5)
O2 C3 1.451(5)
C3 H3A 0.9800
C3 H3B 0.9800
C3 H3C 0.9800
C4 C7 1.482(6)
C4 C5 1.496(5)
C5 O4 1.211(5)
C5 O3 1.346(5)
O3 C6 1.438(5)
C6 H6A 0.9800
C6 H6B 0.9800
C6 H6C 0.9800
C7 C8 1.387(5)
C7 C12 1.442(5)
C8 C9 1.393(6)
C8 H8A 0.9500
C9 C10 1.366(6)
C9 H9A 0.9500
C10 C11 1.402(6)
C10 H10A 0.9500
C11 C12 1.427(6)
C11 C19 1.439(6)
C12 C13 1.470(5)
C13 C14 1.428(5)
C14 C15 1.396(6)
C14 C18 1.431(6)
C15 C16 1.373(6)
C15 H15A 0.9500
C16 C17 1.403(6)
C16 H16A 0.9500
C17 H17A 0.9500
C18 C19 1.341(6)
C18 H18A 0.9500
C19 H19A 0.9500
C20 C21 1.441(6)
C20 C24 1.468(6)
C20 C25 1.487(6)
C21 C22 1.432(6)
C21 C26 1.491(6)
C22 C23 1.468(6)
C22 C27 1.488(6)
C23 C24 1.396(6)
C23 C28 1.500(6)
C24 C29 1.498(6)
C25 H25A 0.9800
C25 H25B 0.9800
C25 H25C 0.9800
C26 H26A 0.9800
C26 H26B 0.9800
C26 H26C 0.9800
C27 H27A 0.9800
C27 H27B 0.9800
C27 H27C 0.9800
C28 H28A 0.9800
C28 H28B 0.9800
C28 H28C 0.9800
C29 H29A 0.9800
C29 H29B 0.9800
C29 H29C 0.9800
C30 Cl3 1.754(5)
C30 Cl2 1.772(5)
C30 H30A 0.9900
C30 H30B 0.9900

loop_
_geom_torsion_atom_site_label_1
_geom_torsion_atom_site_label_2
_geom_torsion_atom_site_label_3
_geom_torsion_atom_site_label_4
_geom_torsion
C1 Ir1 N1 C17 -125.7(3)
C22 Ir1 N1 C17 54.6(5)
C21 Ir1 N1 C17 135.2(3)
C20 Ir1 N1 C17 123.8(3)
C24 Ir1 N1 C17 86.2(3)
C23 Ir1 N1 C17 54.7(3)
Cl1 Ir1 N1 C17 -40.0(3)
C1 Ir1 N1 C13 72.8(3)
C22 Ir1 N1 C13 -107.0(4)
C21 Ir1 N1 C13 -26.4(4)
C20 Ir1 N1 C13 -37.8(3)
C24 Ir1 N1 C13 -75.4(3)
C23 Ir1 N1 C13 -106.9(3)
Cl1 Ir1 N1 C13 158.5(3)
N1 Ir1 C1 C4 -50.9(3)
C22 Ir1 C1 C4 129.0(3)
C21 Ir1 C1 C4 94.7(4)
C20 Ir1 C1 C4 56.7(4)
C24 Ir1 C1 C4 42.9(5)
C23 Ir1 C1 C4 128.3(5)
Cl1 Ir1 C1 C4 -140.9(3)
N1 Ir1 C1 C2 130.2(3)
C22 Ir1 C1 C2 -49.9(3)
C21 Ir1 C1 C2 -84.3(3)
C20 Ir1 C1 C2 -122.2(3)
C24 Ir1 C1 C2 -136.0(3)
C23 Ir1 C1 C2 -50.7(6)
Cl1 Ir1 C1 C2 40.2(3)
C4 C1 C2 O1 -119.9(5)
Ir1 C1 C2 O1 59.1(5)
C4 C1 C2 O2 60.1(5)
Ir1 C1 C2 O2 -120.9(3)
O1 C2 O2 C3 1.5(5)
C1 C2 O2 C3 -178.6(3)
C2 C1 C4 C7 168.4(4)
Ir1 C1 C4 C7 -10.5(6)
C2 C1 C4 C5 -6.6(6)
Ir1 C1 C4 C5 174.5(3)
C1 C4 C5 O4 -129.7(5)
C7 C4 C5 O4 54.6(6)
C1 C4 C5 O3 49.9(5)
C7 C4 C5 O3 -125.7(4)
O4 C5 O3 C6 9.9(6)
C4 C5 O3 C6 -169.8(3)
C1 C4 C7 C8 -126.2(4)
C5 C4 C7 C8 49.2(5)
C1 C4 C7 C12 59.0(6)
C5 C4 C7 C12 -125.6(4)
C12 C7 C8 C9 -0.6(6)
C4 C7 C8 C9 -175.9(4)
C7 C8 C9 C10 6.0(6)
C8 C9 C10 C11 -3.0(6)
C9 C10 C11 C12 -5.2(6)
C9 C10 C11 C19 170.4(4)
C10 C11 C12 C7 10.4(6)
C19 C11 C12 C7 -165.1(4)
C10 C11 C12 C13 -173.1(4)
C19 C11 C12 C13 11.4(6)
C8 C7 C12 C11 -7.4(5)
C4 C7 C12 C11 167.2(4)
C8 C7 C12 C13 176.4(4)
C4 C7 C12 C13 -9.0(6)
C17 N1 C13 C14 -9.2(5)
Ir1 N1 C13 C14 151.3(3)
C17 N1 C13 C12 174.6(4)
Ir1 N1 C13 C12 -24.9(5)
C11 C12 C13 N1 157.6(4)
C7 C12 C13 N1 -26.2(6)
C11 C12 C13 C14 -18.7(5)
C7 C12 C13 C14 157.5(4)
N1 C13 C14 C15 11.1(6)
C12 C13 C14 C15 -172.5(4)
N1 C13 C14 C18 -164.0(4)
C12 C13 C14 C18 12.4(6)
C13 C14 C15 C16 -5.1(6)
C18 C14 C15 C16 170.0(4)
C14 C15 C16 C17 -2.5(6)
C13 N1 C17 C16 1.5(6)
Ir1 N1 C17 C16 -161.6(3)
C15 C16 C17 N1 4.5(6)
C15 C14 C18 C19 -172.8(4)
C13 C14 C18 C19 2.2(7)
C14 C18 C19 C11 -10.1(7)
C10 C11 C19 C18 -172.6(4)
C12 C11 C19 C18 3.0(7)
C1 Ir1 C20 C21 76.1(3)
N1 Ir1 C20 C21 169.7(2)
C22 Ir1 C20 C21 -37.1(2)
C24 Ir1 C20 C21 -115.4(3)
C23 Ir1 C20 C21 -80.5(3)
Cl1 Ir1 C20 C21 -54.9(4)
C1 Ir1 C20 C24 -168.5(2)
N1 Ir1 C20 C24 -74.9(3)
C22 Ir1 C20 C24 78.3(3)
C21 Ir1 C20 C24 115.4(3)
C23 Ir1 C20 C24 34.9(2)
Cl1 Ir1 C20 C24 60.6(4)
C1 Ir1 C20 C25 -46.1(5)
N1 Ir1 C20 C25 47.5(4)
C22 Ir1 C20 C25 -159.3(5)
C21 Ir1 C20 C25 -122.2(5)
C24 Ir1 C20 C25 122.4(5)
C23 Ir1 C20 C25 157.3(5)
Cl1 Ir1 C20 C25 -177.0(3)
C24 C20 C21 C22 -3.6(4)
C25 C20 C21 C22 -169.0(4)
Ir1 C20 C21 C22 60.5(3)
C24 C20 C21 C26 175.0(4)
C25 C20 C21 C26 9.6(7)
Ir1 C20 C21 C26 -121.0(4)
C24 C20 C21 Ir1 -64.1(3)
C25 C20 C21 Ir1 130.5(4)
C1 Ir1 C21 C22 127.7(3)
N1 Ir1 C21 C22 -136.3(3)
C20 Ir1 C21 C22 -118.8(3)
C24 Ir1 C21 C22 -79.6(3)
C23 Ir1 C21 C22 -38.9(2)
Cl1 Ir1 C21 C22 37.8(3)
C1 Ir1 C21 C20 -113.5(3)
N1 Ir1 C21 C20 -17.5(4)
C22 Ir1 C21 C20 118.8(3)
C24 Ir1 C21 C20 39.2(2)
C23 Ir1 C21 C20 79.9(3)
Cl1 Ir1 C21 C20 156.6(2)
C1 Ir1 C21 C26 6.7(4)
N1 Ir1 C21 C26 102.7(4)
C22 Ir1 C21 C26 -121.1(5)
C20 Ir1 C21 C26 120.1(5)
C24 Ir1 C21 C26 159.3(5)
C23 Ir1 C21 C26 -160.0(5)
Cl1 Ir1 C21 C26 -83.3(4)
C20 C21 C22 C23 3.7(4)
C26 C21 C22 C23 -174.8(4)
Ir1 C21 C22 C23 64.4(3)
C20 C21 C22 C27 179.0(4)
C26 C21 C22 C27 0.4(7)
Ir1 C21 C22 C27 -120.4(4)
C20 C21 C22 Ir1 -60.7(3)
C26 C21 C22 Ir1 120.8(4)
C1 Ir1 C22 C21 -63.4(3)
N1 Ir1 C22 C21 116.3(4)
C20 Ir1 C22 C21 37.3(2)
C24 Ir1 C22 C21 80.7(3)
C23 Ir1 C22 C21 116.1(4)
Cl1 Ir1 C22 C21 -149.7(2)
C1 Ir1 C22 C23 -179.6(2)
N1 Ir1 C22 C23 0.2(5)
C21 Ir1 C22 C23 -116.1(4)
C20 Ir1 C22 C23 -78.9(3)
C24 Ir1 C22 C23 -35.4(2)
Cl1 Ir1 C22 C23 94.2(2)
C1 Ir1 C22 C27 57.3(4)
N1 Ir1 C22 C27 -123.0(4)
C21 Ir1 C22 C27 120.7(5)
C20 Ir1 C22 C27 158.0(4)
C24 Ir1 C22 C27 -158.6(4)
C23 Ir1 C22 C27 -123.2(5)
Cl1 Ir1 C22 C27 -29.0(4)
C21 C22 C23 C24 -2.3(5)
C27 C22 C23 C24 -177.6(4)
Ir1 C22 C23 C24 60.6(3)
C21 C22 C23 C28 179.6(4)
C27 C22 C23 C28 4.4(7)
Ir1 C22 C23 C28 -117.5(4)
C21 C22 C23 Ir1 -62.9(3)
C27 C22 C23 Ir1 121.9(4)
C1 Ir1 C23 C24 -118.1(4)
N1 Ir1 C23 C24 61.0(3)
C22 Ir1 C23 C24 -119.1(4)
C21 Ir1 C23 C24 -80.6(3)
C20 Ir1 C23 C24 -37.2(3)
Cl1 Ir1 C23 C24 152.8(2)
C1 Ir1 C23 C22 1.0(6)
N1 Ir1 C23 C22 -179.9(2)
C21 Ir1 C23 C22 38.5(3)
C20 Ir1 C23 C22 81.9(3)
C24 Ir1 C23 C22 119.1(4)
Cl1 Ir1 C23 C22 -88.1(2)
C1 Ir1 C23 C28 118.0(5)
N1 Ir1 C23 C28 -62.9(4)
C22 Ir1 C23 C28 117.0(5)
C21 Ir1 C23 C28 155.5(4)
C20 Ir1 C23 C28 -161.1(4)
C24 Ir1 C23 C28 -123.9(5)
Cl1 Ir1 C23 C28 28.9(4)
C22 C23 C24 C20 0.1(5)
C28 C23 C24 C20 178.1(4)
Ir1 C23 C24 C20 58.3(3)
C22 C23 C24 C29 -177.8(4)
C28 C23 C24 C29 0.1(7)
Ir1 C23 C24 C29 -119.6(4)
C22 C23 C24 Ir1 -58.2(3)
C28 C23 C24 Ir1 119.8(5)
C21 C20 C24 C23 2.1(5)
C25 C20 C24 C23 167.8(4)
Ir1 C20 C24 C23 -60.5(3)
C21 C20 C24 C29 -179.8(4)
C25 C20 C24 C29 -14.2(6)
Ir1 C20 C24 C29 117.5(4)
C21 C20 C24 Ir1 62.6(3)
C25 C20 C24 Ir1 -131.7(4)
C1 Ir1 C24 C23 141.0(3)
N1 Ir1 C24 C23 -127.3(3)
C22 Ir1 C24 C23 37.9(3)
C21 Ir1 C24 C23 81.1(3)
C20 Ir1 C24 C23 120.2(4)
Cl1 Ir1 C24 C23 -34.4(3)
C1 Ir1 C24 C20 20.8(4)
N1 Ir1 C24 C20 112.5(2)
C22 Ir1 C24 C20 -82.3(3)
C21 Ir1 C24 C20 -39.0(2)
C23 Ir1 C24 C20 -120.2(4)
Cl1 Ir1 C24 C20 -154.5(2)
C1 Ir1 C24 C29 -96.0(4)
N1 Ir1 C24 C29 -4.2(4)
C22 Ir1 C24 C29 161.0(4)
C21 Ir1 C24 C29 -155.8(4)
C20 Ir1 C24 C29 -116.7(5)
C23 Ir1 C24 C29 123.1(5)
Cl1 Ir1 C24 C29 88.7(4)
